data_4031369
loop_
_publ_author_name
'Alcock, N.W.'
'Roberts, M.M.'
'Brown, D.'

_publ_section_title
;
 Actinide structural studies. Part 3. The crystal and molecular structures
 of (U O2 S O4) (H2 S O4) (H2 O)5 and (Np O2 S O4)2 (H2 S O4) (H2 O)4
;
_journal_name_full
;
Journal of the Chemical Society. Dalton Transactions, Inorganic Chemistry 
(1972-)
;
_journal_page_first 869
_journal_page_last 873
_journal_volume 1982
_journal_year 1982
_chemical_formula_sum 'H10 Np2 O20 S3'
_chemical_name_systematic '(Np O2 S O4)2 (H2 S O4) (H2 O)4'
_space_group_IT_number 18
_symmetry_space_group_name_Hall 'P 2 2ab'
_symmetry_space_group_name_H-M 'P 21 21 2'
_cell_angle_alpha 90
_cell_angle_beta 90
_cell_angle_gamma 90
_cell_formula_units_Z 2
_cell_length_a 9.474
_cell_length_b 10.065
_cell_length_c 8.409
_cell_volume 801.847
_citation_journal_id_ASTM JCDTBI
_cod_data_source_file Alcock_JCDTBI_1982_816.cif
_cod_data_source_block H10Np2O20S3
_cod_database_code 4031369

loop_
_symmetry_equiv_pos_as_xyz
x,y,z
-x,-y,z
x+1/2,-y+1/2,-z
-x+1/2,y+1/2,-z

loop_
_atom_site_label
_atom_site_type_symbol
_atom_site_fract_x
_atom_site_fract_y
_atom_site_fract_z
_atom_site_occupancy
_atom_site_U_iso_or_equiv
S2 S+6 0 0.5 0.4754 1 0.0
S1 S+6 0.3344 0.3493 0.7363 1 0.0
O5 O-2 0.0897 0.4164 0.3742 1 0.0
O9 O-2 0.0124 0.3765 0.9801 1 0.0
O4 O-2 0.1841 -0.0074 0.2268 1 0.0
O1 O-2 0.2802 0.2645 0.2072 1 0.0
O8 O-2 0.2331 0.2745 0.8292 1 0.0
O3 O-2 0.3144 0.3301 0.5647 1 0.0
O7 O-2 0.4102 0.0824 0.4243 1 0.0
O2 O-2 0.1112 0.1243 0.5343 1 0.0
O6 O-2 -0.0215 0.1925 0.2193 1 0.0
O10 O-2 0.1374 0.034 0.8989 1 0.0
Np1 Np+6 0.19712 0.19699 0.3731 1 0.0
